data_1518671
loop_
_publ_author_name
'Chitnis, Saurabh S.'
'Robertson, Alasdair P. M.'
'Burford, Neil'
'Weigand, Jan J.'
'Fischer, Roland'

_publ_section_title
;
 Synthesis and reactivity of cyclo-tetra(stibinophosphonium) tetracations:
 redox and coordination chemistry of phosphine--antimony complexes
;
_journal_issue 4
_journal_name_full 'Chem. Sci.'
_journal_page_first 2559
_journal_paper_doi 10.1039/C4SC03939D
_journal_volume 6
_journal_year 2015
_chemical_formula_moiety '2(C F3 O3 S), C12 H30 P2'
_chemical_formula_sum 'C14 H30 F6 O6 P2 S2'
_chemical_formula_weight 534.44
_chemical_name_systematic '[Et3PPEt3][OTf]2'
_space_group_crystal_system monoclinic
_space_group_IT_number 14
_space_group_name_Hall '-P 2yn'
_space_group_name_H-M_alt 'P 1 21/n 1'
_symmetry_space_group_name_Hall '-P 2yn'
_symmetry_space_group_name_H-M 'P 1 21/n 1'
_atom_sites_solution_hydrogens difmap
_atom_sites_solution_primary direct
_audit_creation_date 2014-12-02
_audit_creation_method
;
Olex2 1.2
(compiled 2014.09.19 svn.r3010 for OlexSys, GUI svn.r4874)
;
_audit_update_record
;
2014-12-18 deposited with the CCDC.
2015-02-03 downloaded from the CCDC.
;
_cell_angle_alpha 90
_cell_angle_beta 110.9930(10)
_cell_angle_gamma 90
_cell_formula_units_Z 4
_cell_length_a 13.4271(9)
_cell_length_b 11.8532(8)
_cell_length_c 15.7504(11)
_cell_measurement_reflns_used 3549
_cell_measurement_temperature 173(2)
_cell_measurement_theta_max 26.18
_cell_measurement_theta_min 2.36
_cell_volume 2340.4(3)
_computing_cell_refinement 'SAINT v7.68A (Bruker, 2009)'
_computing_data_reduction 'SAINT v7.68A (Bruker, 2009)'
_computing_molecular_graphics 'Olex2 (Dolomanov et al., 2009)'
_computing_publication_material 'Olex2 (Dolomanov et al., 2009)'
_computing_structure_refinement 'ShelXL (Sheldrick, 2008)'
_computing_structure_solution 'ShelXT (Sheldrick, 2008)'
_diffrn_ambient_temperature 173.15
_diffrn_detector 'Bruker APEX2 area detector'
_diffrn_detector_area_resol_mean 7.9
_diffrn_detector_type 'CCD area detector'
_diffrn_measured_fraction_theta_full 0.999
_diffrn_measured_fraction_theta_max 0.998
_diffrn_measurement_device 'three-circle diffractometer'
_diffrn_measurement_device_type 'Bruker APEX-II CCD'
_diffrn_measurement_method '\w scans'
_diffrn_radiation_monochromator 'mirror optics'
_diffrn_radiation_probe x-ray
_diffrn_radiation_type MoK\a
_diffrn_radiation_wavelength 0.71073
_diffrn_reflns_av_R_equivalents 0.0271
_diffrn_reflns_av_unetI/netI 0.0345
_diffrn_reflns_Laue_measured_fraction_full 0.999
_diffrn_reflns_Laue_measured_fraction_max 0.998
_diffrn_reflns_limit_h_max 16
_diffrn_reflns_limit_h_min -16
_diffrn_reflns_limit_k_max 12
_diffrn_reflns_limit_k_min -14
_diffrn_reflns_limit_l_max 19
_diffrn_reflns_limit_l_min -17
_diffrn_reflns_number 11526
_diffrn_reflns_point_group_measured_fraction_full 0.999
_diffrn_reflns_point_group_measured_fraction_max 0.998
_diffrn_reflns_theta_full 26.000
_diffrn_reflns_theta_max 26.381
_diffrn_reflns_theta_min 1.716
_diffrn_source 'microfocus sealed X-ray tube'
_diffrn_source_type 'Incoatec I\ms'
_diffrn_standards_number 0
_exptl_absorpt_coefficient_mu 0.439
_exptl_absorpt_correction_T_max 1.0000
_exptl_absorpt_correction_T_min 0.8524
_exptl_absorpt_correction_type numerical
_exptl_absorpt_process_details 'SADABS-2014/4 (Sheldrick 2014)'
_exptl_crystal_colour colourless
_exptl_crystal_colour_primary colourless
_exptl_crystal_density_diffrn 1.517
_exptl_crystal_description block
_exptl_crystal_F_000 1112
_exptl_crystal_size_max 0.358
_exptl_crystal_size_mid 0.124
_exptl_crystal_size_min 0.082
_refine_diff_density_max 0.315
_refine_diff_density_min -0.305
_refine_diff_density_rms 0.057
_refine_ls_extinction_method none
_refine_ls_goodness_of_fit_ref 1.030
_refine_ls_hydrogen_treatment refall
_refine_ls_matrix_type full
_refine_ls_number_parameters 391
_refine_ls_number_reflns 4792
_refine_ls_number_restraints 0
_refine_ls_restrained_S_all 1.030
_refine_ls_R_factor_all 0.0538
_refine_ls_R_factor_gt 0.0372
_refine_ls_shift/su_max 0.001
_refine_ls_shift/su_mean 0.000
_refine_ls_structure_factor_coef Fsqd
_refine_ls_weighting_details 'w=1/[\s^2^(Fo^2^)+(0.0473P)^2^+0.6447P] where P=(Fo^2^+2Fc^2^)/3'
_refine_ls_weighting_scheme calc
_refine_ls_wR_factor_gt 0.0875
_refine_ls_wR_factor_ref 0.0961
_reflns_Friedel_coverage 0.000
_reflns_number_gt 3709
_reflns_number_total 4792
_reflns_threshold_expression 'I > 2\s(I)'
_cod_data_source_file c4sc03939d2.cif
_cod_data_source_block vic1458
_cod_depositor_comments 'Adding full bibliography for 1518666--1518671.cif.'
_cod_database_code 1518671
_shelx_space_group_comment
;
The symmetry employed for this shelxl refinement is uniquely defined
by the following loop, which should always be used as a source of
symmetry information in preference to the above space-group names.
They are only intended as comments.
;
_shelx_estimated_absorpt_t_max 0.965
_shelx_estimated_absorpt_t_min 0.859
_olex2_refinement_description
;
;
_shelx_shelxl_version_number 2014/7
_olex2_submission_special_instructions 'No special instructions were received'

loop_
_space_group_symop_operation_xyz
'x, y, z'
'-x+1/2, y+1/2, -z+1/2'
'-x, -y, -z'
'x-1/2, -y-1/2, z-1/2'

loop_
_atom_site_label
_atom_site_type_symbol
_atom_site_fract_x
_atom_site_fract_y
_atom_site_fract_z
_atom_site_U_iso_or_equiv
_atom_site_adp_type
_atom_site_occupancy
_atom_site_site_symmetry_order
_atom_site_calc_flag
S19 S 0.24415(4) 0.41378(5) -0.05364(3) 0.02738(14) Uani 1 1 d
P2 P 0.53984(4) 0.40454(5) 0.25508(3) 0.02109(14) Uani 1 1 d
S27 S 0.76774(4) 0.56940(5) 0.56684(4) 0.02646(14) Uani 1 1 d
P1 P 0.44021(4) 0.55727(5) 0.24422(3) 0.02258(14) Uani 1 1 d
F26 F 0.86813(12) 0.40988(13) 0.51286(10) 0.0528(4) Uani 1 1 d
O29 O 0.68119(12) 0.49147(14) 0.55244(11) 0.0364(4) Uani 1 1 d
O22 O 0.33764(12) 0.47876(14) -0.04447(11) 0.0399(4) Uani 1 1 d
O28 O 0.79767(13) 0.63078(14) 0.65119(10) 0.0382(4) Uani 1 1 d
O20 O 0.20672(12) 0.34335(14) -0.13308(10) 0.0373(4) Uani 1 1 d
O30 O 0.76258(14) 0.63462(14) 0.48885(11) 0.0429(4) Uani 1 1 d
F18 F 0.04727(12) 0.47609(16) -0.08549(14) 0.0737(6) Uani 1 1 d
F17 F 0.16205(14) 0.59594(15) -0.01161(12) 0.0703(5) Uani 1 1 d
O21 O 0.24505(15) 0.36228(16) 0.02903(11) 0.0479(5) Uani 1 1 d
F16 F 0.12805(15) 0.57578(16) -0.15317(12) 0.0749(6) Uani 1 1 d
F24 F 0.96958(12) 0.53553(16) 0.59455(15) 0.0775(6) Uani 1 1 d
F25 F 0.90202(15) 0.41147(17) 0.65509(12) 0.0782(6) Uani 1 1 d
C13 C 0.67417(16) 0.4267(2) 0.33254(15) 0.0258(5) Uani 1 1 d
C11 C 0.48106(17) 0.29273(19) 0.29976(15) 0.0266(5) Uani 1 1 d
C5 C 0.43962(18) 0.6432(2) 0.14960(15) 0.0291(5) Uani 1 1 d
C3 C 0.30795(17) 0.5025(2) 0.22062(17) 0.0289(5) Uani 1 1 d
C9 C 0.53307(17) 0.3692(2) 0.14223(14) 0.0271(5) Uani 1 1 d
C12 C 0.49274(19) 0.3077(2) 0.39885(16) 0.0321(5) Uani 1 1 d
C6 C 0.5431(2) 0.7030(2) 0.1593(2) 0.0418(6) Uani 1 1 d
C7 C 0.49453(19) 0.6309(2) 0.35137(15) 0.0301(5) Uani 1 1 d
C14 C 0.74161(19) 0.5061(2) 0.29955(18) 0.0359(6) Uani 1 1 d
C23 C 0.88239(17) 0.4769(2) 0.58330(15) 0.0355(6) Uani 1 1 d
C10 C 0.6065(2) 0.2706(2) 0.14191(18) 0.0356(6) Uani 1 1 d
C8 C 0.4336(2) 0.7374(2) 0.35668(18) 0.0378(6) Uani 1 1 d
C15 C 0.14010(19) 0.5204(2) -0.07738(17) 0.0392(6) Uani 1 1 d
C4 C 0.2222(2) 0.5924(3) 0.2041(2) 0.0418(6) Uani 1 1 d
H3A H 0.3120(18) 0.455(2) 0.2669(16) 0.033(7) Uiso 1 1 d
H4A H 0.230(2) 0.631(3) 0.260(2) 0.073(10) Uiso 1 1 d
H8A H 0.421(2) 0.782(2) 0.3093(18) 0.043(8) Uiso 1 1 d
H8B H 0.367(2) 0.723(2) 0.3618(18) 0.056(9) Uiso 1 1 d
H14A H 0.721(2) 0.582(2) 0.2986(17) 0.051(8) Uiso 1 1 d
H14B H 0.7413(19) 0.484(2) 0.2391(18) 0.045(7) Uiso 1 1 d
H13A H 0.6984(17) 0.350(2) 0.3404(14) 0.032(6) Uiso 1 1 d
H5A H 0.3840(18) 0.698(2) 0.1460(15) 0.034(6) Uiso 1 1 d
H7A H 0.568(2) 0.645(2) 0.3623(17) 0.050(8) Uiso 1 1 d
H6A H 0.566(2) 0.752(2) 0.2127(18) 0.049(8) Uiso 1 1 d
H6B H 0.533(2) 0.750(2) 0.1115(18) 0.049(8) Uiso 1 1 d
H4B H 0.158(2) 0.559(2) 0.1830(18) 0.049(8) Uiso 1 1 d
H8C H 0.4749(19) 0.777(2) 0.4112(16) 0.039(7) Uiso 1 1 d
H3B H 0.2922(19) 0.455(2) 0.1684(17) 0.041(7) Uiso 1 1 d
H11A H 0.5175(17) 0.2288(19) 0.2920(14) 0.029(6) Uiso 1 1 d
H4C H 0.226(2) 0.649(3) 0.1612(19) 0.061(9) Uiso 1 1 d
H5B H 0.4148(19) 0.596(2) 0.0966(16) 0.042(7) Uiso 1 1 d
H11B H 0.4090(18) 0.2852(19) 0.2601(14) 0.031(6) Uiso 1 1 d
H10A H 0.674(2) 0.291(2) 0.1699(18) 0.054(8) Uiso 1 1 d
H12A H 0.455(2) 0.378(2) 0.4085(16) 0.044(7) Uiso 1 1 d
H12B H 0.462(2) 0.247(2) 0.4170(16) 0.043(7) Uiso 1 1 d
H13B H 0.6655(17) 0.4493(19) 0.3868(16) 0.032(6) Uiso 1 1 d
H12C H 0.568(2) 0.312(2) 0.4420(17) 0.056(8) Uiso 1 1 d
H10B H 0.591(2) 0.206(2) 0.1659(17) 0.049(8) Uiso 1 1 d
H6C H 0.601(2) 0.650(3) 0.1631(19) 0.064(9) Uiso 1 1 d
H10C H 0.599(2) 0.256(2) 0.080(2) 0.061(9) Uiso 1 1 d
H9A H 0.5524(18) 0.434(2) 0.1167(15) 0.032(6) Uiso 1 1 d
H7B H 0.494(2) 0.577(2) 0.3961(19) 0.055(8) Uiso 1 1 d
H14C H 0.813(2) 0.497(2) 0.3389(17) 0.047(7) Uiso 1 1 d
H9B H 0.4577(19) 0.3517(19) 0.1054(15) 0.035(6) Uiso 1 1 d

loop_
_atom_site_aniso_label
_atom_site_aniso_U_11
_atom_site_aniso_U_22
_atom_site_aniso_U_33
_atom_site_aniso_U_23
_atom_site_aniso_U_13
_atom_site_aniso_U_12
S19 0.0264(3) 0.0276(3) 0.0268(3) -0.0038(2) 0.0080(2) -0.0029(2)
P2 0.0191(2) 0.0214(3) 0.0219(3) -0.0006(2) 0.0062(2) 0.0016(2)
S27 0.0269(3) 0.0248(3) 0.0274(3) -0.0029(2) 0.0094(2) -0.0033(2)
P1 0.0213(3) 0.0239(3) 0.0218(3) -0.0008(2) 0.0068(2) 0.0037(2)
F26 0.0480(9) 0.0541(10) 0.0534(9) -0.0105(8) 0.0145(7) 0.0171(7)
O29 0.0275(8) 0.0340(10) 0.0491(10) -0.0131(8) 0.0155(7) -0.0081(7)
O22 0.0287(8) 0.0406(10) 0.0489(10) -0.0090(8) 0.0122(7) -0.0093(7)
O28 0.0442(9) 0.0372(10) 0.0340(9) -0.0121(7) 0.0150(7) -0.0121(8)
O20 0.0375(9) 0.0347(10) 0.0377(9) -0.0125(7) 0.0110(7) -0.0057(7)
O30 0.0571(11) 0.0368(10) 0.0373(9) 0.0099(8) 0.0200(8) 0.0084(8)
F18 0.0315(8) 0.0737(13) 0.1182(16) -0.0116(11) 0.0298(9) 0.0007(8)
F17 0.0706(12) 0.0561(11) 0.0777(12) -0.0301(9) 0.0189(9) 0.0139(9)
O21 0.0627(12) 0.0494(12) 0.0357(9) 0.0073(8) 0.0227(8) 0.0022(9)
F16 0.0842(13) 0.0790(13) 0.0654(11) 0.0323(10) 0.0316(10) 0.0434(11)
F24 0.0299(8) 0.0805(13) 0.1224(16) -0.0200(12) 0.0277(9) -0.0120(8)
F25 0.0867(13) 0.0975(15) 0.0576(11) 0.0433(10) 0.0347(10) 0.0539(12)
C13 0.0213(10) 0.0272(13) 0.0262(11) 0.0005(9) 0.0053(8) -0.0003(9)
C11 0.0237(10) 0.0227(12) 0.0321(11) 0.0003(9) 0.0083(9) -0.0012(9)
C5 0.0349(12) 0.0265(13) 0.0278(11) 0.0038(10) 0.0135(10) 0.0050(10)
C3 0.0238(10) 0.0310(13) 0.0307(12) -0.0004(11) 0.0084(9) 0.0007(9)
C9 0.0298(11) 0.0284(13) 0.0227(11) -0.0016(9) 0.0090(9) 0.0035(9)
C12 0.0334(12) 0.0310(14) 0.0345(12) 0.0045(10) 0.0153(10) -0.0038(11)
C6 0.0471(15) 0.0342(16) 0.0521(17) 0.0098(13) 0.0274(13) 0.0007(12)
C7 0.0350(12) 0.0272(13) 0.0243(11) -0.0024(9) 0.0061(9) 0.0006(10)
C14 0.0259(12) 0.0440(17) 0.0369(14) 0.0019(12) 0.0100(10) -0.0085(11)
C23 0.0286(11) 0.0418(15) 0.0346(13) 0.0039(11) 0.0097(10) 0.0015(10)
C10 0.0399(14) 0.0322(15) 0.0386(14) -0.0057(11) 0.0188(12) 0.0043(11)
C8 0.0477(15) 0.0309(15) 0.0320(13) -0.0065(11) 0.0110(12) 0.0027(12)
C15 0.0344(12) 0.0399(15) 0.0424(14) -0.0040(12) 0.0126(11) 0.0034(11)
C4 0.0232(12) 0.0481(18) 0.0526(17) 0.0050(14) 0.0118(11) 0.0088(11)

loop_
_atom_type_symbol
_atom_type_description
_atom_type_scat_dispersion_real
_atom_type_scat_dispersion_imag
_atom_type_scat_source
C C 0.0033 0.0016 'International Tables Vol C Tables 4.2.6.8 and 6.1.1.4'
H H 0.0000 0.0000 'International Tables Vol C Tables 4.2.6.8 and 6.1.1.4'
F F 0.0171 0.0103 'International Tables Vol C Tables 4.2.6.8 and 6.1.1.4'
O O 0.0106 0.0060 'International Tables Vol C Tables 4.2.6.8 and 6.1.1.4'
P P 0.1023 0.0942 'International Tables Vol C Tables 4.2.6.8 and 6.1.1.4'
S S 0.1246 0.1234 'International Tables Vol C Tables 4.2.6.8 and 6.1.1.4'

loop_
_geom_angle_atom_site_label_1
_geom_angle_atom_site_label_2
_geom_angle_atom_site_label_3
_geom_angle
O22 S19 O20 114.83(10)
O22 S19 C15 103.14(11)
O20 S19 C15 102.77(10)
O21 S19 O22 114.48(11)
O21 S19 O20 115.46(11)
O21 S19 C15 103.78(11)
C13 P2 P1 111.29(8)
C13 P2 C11 108.33(10)
C11 P2 P1 107.01(8)
C9 P2 P1 107.34(8)
C9 P2 C13 112.84(11)
C9 P2 C11 109.87(11)
O29 S27 O28 114.38(10)
O29 S27 C23 103.21(11)
O28 S27 C23 103.26(10)
O30 S27 O29 115.06(10)
O30 S27 O28 115.50(10)
O30 S27 C23 102.99(11)
C5 P1 P2 110.38(8)
C5 P1 C7 112.36(11)
C3 P1 P2 104.15(8)
C3 P1 C5 108.73(11)
C3 P1 C7 113.92(12)
C7 P1 P2 106.95(8)
P2 C13 H13A 99.1(13)
P2 C13 H13B 103.7(13)
C14 C13 P2 115.72(16)
C14 C13 H13A 114.6(13)
C14 C13 H13B 114.6(14)
H13A C13 H13B 107.4(19)
P2 C11 H11A 102.9(14)
P2 C11 H11B 107.2(13)
C12 C11 P2 114.48(16)
C12 C11 H11A 111.2(13)
C12 C11 H11B 113.1(13)
H11A C11 H11B 107.2(18)
P1 C5 H5A 101.5(13)
P1 C5 H5B 106.9(15)
C6 C5 P1 116.62(17)
C6 C5 H5A 110.6(13)
C6 C5 H5B 112.2(14)
H5A C5 H5B 108.2(19)
P1 C3 H3A 106.7(14)
P1 C3 H3B 106.8(15)
C4 C3 P1 114.41(18)
C4 C3 H3A 113.3(15)
C4 C3 H3B 110.2(15)
H3A C3 H3B 105(2)
P2 C9 H9A 107.9(14)
P2 C9 H9B 107.9(13)
C10 C9 P2 112.14(16)
C10 C9 H9A 110.1(14)
C10 C9 H9B 111.1(13)
H9A C9 H9B 107.4(18)
C11 C12 H12A 112.0(14)
C11 C12 H12B 109.4(15)
C11 C12 H12C 114.2(15)
H12A C12 H12B 107(2)
H12A C12 H12C 107(2)
H12B C12 H12C 107(2)
C5 C6 H6A 111.3(16)
C5 C6 H6B 110.4(17)
C5 C6 H6C 112.2(17)
H6A C6 H6B 105(2)
H6A C6 H6C 109(2)
H6B C6 H6C 109(2)
P1 C7 H7A 107.3(15)
P1 C7 H7B 105.2(17)
C8 C7 P1 114.02(16)
C8 C7 H7A 112.8(16)
C8 C7 H7B 111.5(17)
H7A C7 H7B 105(2)
C13 C14 H14A 112.6(17)
C13 C14 H14B 111.7(15)
C13 C14 H14C 107.1(16)
H14A C14 H14B 110(2)
H14A C14 H14C 110(2)
H14B C14 H14C 105(2)
F26 C23 S27 112.30(15)
F24 C23 S27 111.36(18)
F24 C23 F26 106.5(2)
F25 C23 S27 111.93(17)
F25 C23 F26 106.9(2)
F25 C23 F24 107.5(2)
C9 C10 H10A 109.8(18)
C9 C10 H10B 113.5(17)
C9 C10 H10C 108.1(17)
H10A C10 H10B 112(2)
H10A C10 H10C 105(2)
H10B C10 H10C 108(2)
C7 C8 H8A 112.9(17)
C7 C8 H8B 113.4(18)
C7 C8 H8C 107.6(14)
H8A C8 H8B 107(2)
H8A C8 H8C 110(2)
H8B C8 H8C 106(2)
F18 C15 S19 111.93(18)
F18 C15 F17 106.5(2)
F18 C15 F16 107.8(2)
F17 C15 S19 111.74(17)
F17 C15 F16 107.0(2)
F16 C15 S19 111.55(17)
C3 C4 H4A 110.2(18)
C3 C4 H4B 108.9(17)
C3 C4 H4C 112.2(17)
H4A C4 H4B 109(2)
H4A C4 H4C 107(3)
H4B C4 H4C 110(2)

loop_
_geom_bond_atom_site_label_1
_geom_bond_atom_site_label_2
_geom_bond_distance
S19 O22 1.4352(16)
S19 O20 1.4368(15)
S19 O21 1.4341(17)
S19 C15 1.820(2)
P2 P1 2.2209(8)
P2 C13 1.798(2)
P2 C11 1.809(2)
P2 C9 1.796(2)
S27 O29 1.4375(16)
S27 O28 1.4399(16)
S27 O30 1.4319(17)
S27 C23 1.831(2)
P1 C5 1.802(2)
P1 C3 1.800(2)
P1 C7 1.806(2)
F26 C23 1.321(3)
F18 C15 1.316(3)
F17 C15 1.320(3)
F16 C15 1.321(3)
F24 C23 1.318(3)
F25 C23 1.317(3)
C13 C14 1.520(3)
C13 H13A 0.96(2)
C13 H13B 0.94(2)
C11 C12 1.522(3)
C11 H11A 0.93(2)
C11 H11B 0.95(2)
C5 C6 1.518(3)
C5 H5A 0.97(2)
C5 H5B 0.96(2)
C3 C4 1.521(3)
C3 H3A 0.91(2)
C3 H3B 0.96(2)
C9 C10 1.530(3)
C9 H9A 0.95(2)
C9 H9B 0.99(2)
C12 H12A 1.02(3)
C12 H12B 0.92(3)
C12 H12C 1.00(3)
C6 H6A 0.98(3)
C6 H6B 0.90(3)
C6 H6C 0.99(3)
C7 C8 1.523(3)
C7 H7A 0.96(3)
C7 H7B 0.95(3)
C14 H14A 0.94(3)
C14 H14B 0.99(3)
C14 H14C 0.94(3)
C10 H10A 0.89(3)
C10 H10B 0.91(3)
C10 H10C 0.96(3)
C8 H8A 0.88(3)
C8 H8B 0.94(3)
C8 H8C 0.96(2)
C4 H4A 0.96(3)
C4 H4B 0.89(3)
C4 H4C 0.97(3)

loop_
_geom_torsion_atom_site_label_1
_geom_torsion_atom_site_label_2
_geom_torsion_atom_site_label_3
_geom_torsion_atom_site_label_4
_geom_torsion
P2 P1 C5 C6 -69.9(2)
P2 P1 C3 C4 -176.32(18)
P2 P1 C7 C8 -178.63(18)
P1 P2 C13 C14 -71.1(2)
P1 P2 C11 C12 -69.88(17)
P1 P2 C9 C10 175.20(16)
O29 S27 C23 F26 58.47(19)
O29 S27 C23 F24 177.84(17)
O29 S27 C23 F25 -61.8(2)
O22 S19 C15 F18 -178.17(18)
O22 S19 C15 F17 -58.8(2)
O22 S19 C15 F16 60.9(2)
O28 S27 C23 F26 177.88(17)
O28 S27 C23 F24 -62.76(19)
O28 S27 C23 F25 57.6(2)
O20 S19 C15 F18 62.2(2)
O20 S19 C15 F17 -178.48(18)
O20 S19 C15 F16 -58.7(2)
O30 S27 C23 F26 -61.58(19)
O30 S27 C23 F24 57.8(2)
O30 S27 C23 F25 178.12(18)
O21 S19 C15 F18 -58.5(2)
O21 S19 C15 F17 60.9(2)
O21 S19 C15 F16 -179.36(18)
C13 P2 C11 C12 50.2(2)
C13 P2 C9 C10 52.2(2)
C11 P2 C13 C14 171.55(19)
C11 P2 C9 C10 -68.8(2)
C5 P1 C3 C4 -58.6(2)
C5 P1 C7 C8 60.1(2)
C3 P1 C5 C6 176.40(19)
C3 P1 C7 C8 -64.1(2)
C9 P2 C13 C14 49.7(2)
C9 P2 C11 C12 173.89(16)
C7 P1 C5 C6 49.3(2)
C7 P1 C3 C4 67.5(2)
